data_4304014
loop_
_publ_author_name
'Farzad Haftbaradaran'
'Angela M. Kuchison'
'Michael J. Katz'
'Gabriele Schatte'
'Daniel B. Leznoff'

_publ_contact_author_address
; 
 Department of Chemistry
 8888 University Drive
 Simon Fraser University
 Burnaby, British Columbia
 Canada   V5A 1S6
;
_publ_contact_author_email dleznoff@sfu.ca
_publ_contact_author_fax 604-291-3765
_publ_contact_author_name 'Daniel B. Leznoff'
_publ_contact_author_phone 604-291-4887
_publ_section_title
;
Synthesis, Structures, and Kinetics of Mixed-Donor Amido-Amino-Siloxo
Ligands from Symmetrical Diamidosilyl Ether Ligands via a Retro-Brook
Rearrangement
;
_journal_name_full 'Inorganic Chemistry'
_journal_page_first 812
_journal_page_last 822
_journal_paper_doi 10.1021/ic701267a
_journal_volume 47
_journal_year 2008
_chemical_formula_moiety 'C40 H104 Li8 N8 O4 Si8'
_chemical_formula_sum 'C40 H104 Li8 N8 O4 Si8'
_chemical_formula_weight 1041.55
_space_group_IT_number 2
_symmetry_cell_setting triclinic
_symmetry_space_group_name_Hall '-P 1'
_symmetry_space_group_name_H-M 'P -1'
_atom_sites_solution_hydrogens geom
_atom_sites_solution_primary direct
_atom_sites_solution_secondary difmap
_cell_angle_alpha 75.9850(10)
_cell_angle_beta 80.2350(10)
_cell_angle_gamma 85.4090(10)
_cell_formula_units_Z 2
_cell_length_a 12.05340(10)
_cell_length_b 15.7902(2)
_cell_length_c 17.6785(2)
_cell_measurement_reflns_used 9366
_cell_measurement_temperature 123(2)
_cell_measurement_theta_max 30.41
_cell_measurement_theta_min 2.21
_cell_volume 3214.54(6)
_computing_cell_refinement 'Bruker APEX2'
_computing_data_collection 'Bruker APEX2'
_computing_data_reduction 'Bruker APEX2'
_computing_molecular_graphics 'Bruker SHELXTL'
_computing_publication_material 'Bruker SHELXTL'
_computing_structure_refinement 'Bruker SHELXTL'
_computing_structure_solution 'Bruker SHELXTL'
_diffrn_ambient_temperature 123(2)
_diffrn_measured_fraction_theta_full 0.997
_diffrn_measured_fraction_theta_max 0.997
_diffrn_measurement_device_type 'Bruker SMART APEX II CCD area detector'
_diffrn_measurement_method 'phi and omega scans'
_diffrn_radiation_monochromator graphite
_diffrn_radiation_source 'fine-focus sealed tube'
_diffrn_radiation_type MoK\a
_diffrn_radiation_wavelength 0.71073
_diffrn_reflns_av_R_equivalents 0.0423
_diffrn_reflns_av_sigmaI/netI 0.0379
_diffrn_reflns_limit_h_max 16
_diffrn_reflns_limit_h_min -16
_diffrn_reflns_limit_k_max 20
_diffrn_reflns_limit_k_min -21
_diffrn_reflns_limit_l_max 23
_diffrn_reflns_limit_l_min -23
_diffrn_reflns_number 98960
_diffrn_reflns_theta_full 28.28
_diffrn_reflns_theta_max 28.28
_diffrn_reflns_theta_min 1.57
_diffrn_standards_decay_% 'no decay'
_exptl_absorpt_coefficient_mu 0.206
_exptl_absorpt_correction_T_max 0.9571
_exptl_absorpt_correction_T_min 0.9370
_exptl_absorpt_correction_type 'empirical multi-scan'
_exptl_absorpt_process_details 'Bruker APEX2'
_exptl_crystal_colour clear
_exptl_crystal_density_diffrn 1.076
_exptl_crystal_density_method 'not measured'
_exptl_crystal_description prism
_exptl_crystal_F_000 1136
_exptl_crystal_size_max 0.32
_exptl_crystal_size_mid 0.30
_exptl_crystal_size_min 0.22
_refine_diff_density_max 0.465
_refine_diff_density_min -0.238
_refine_diff_density_rms 0.051
_refine_ls_extinction_method none
_refine_ls_goodness_of_fit_ref 1.020
_refine_ls_hydrogen_treatment mixed
_refine_ls_matrix_type full
_refine_ls_number_parameters 765
_refine_ls_number_reflns 15902
_refine_ls_number_restraints 0
_refine_ls_restrained_S_all 1.020
_refine_ls_R_factor_all 0.0599
_refine_ls_R_factor_gt 0.0367
_refine_ls_shift/su_max 0.001
_refine_ls_shift/su_mean 0.000
_refine_ls_structure_factor_coef Fsqd
_refine_ls_weighting_details
;
 calc w=1/[\s^2^(Fo^2^)+(0.0484P)^2^+0.8117P] 
  where P=(Fo^2^+2Fc^2^)/3
;
_refine_ls_weighting_scheme calc
_refine_ls_wR_factor_gt 0.0864
_refine_ls_wR_factor_ref 0.0972
_reflns_number_gt 11949
_reflns_number_total 15902
_reflns_threshold_expression >2sigma(I)
_cod_data_source_file ic701267a-file001_3.cif
_cod_data_source_block PrNNOLi
_cod_depositor_comments
;
The following automatic conversions were performed:
'_symmetry_cell_setting' value 'Triclinic' changed to 'triclinic'
according to '/home/saulius/struct/CIF-dictionaries/cif_core.dic'
dictionary named 'cif_core.dic' version 2.4.1 from 2010-06-29.

Automatic conversion script
Id: cif_fix_enum 1527 2010-12-29 10:47:43Z saulius 
;
_cod_original_sg_symbol_H-M 'P -1 '
_cod_database_code 4304014

loop_
_symmetry_equiv_pos_as_xyz
'x, y, z'
'-x, -y, -z'

loop_
_atom_site_label
_atom_site_type_symbol
_atom_site_fract_x
_atom_site_fract_y
_atom_site_fract_z
_atom_site_U_iso_or_equiv
_atom_site_adp_type
_atom_site_occupancy
_atom_site_symmetry_multiplicity
_atom_site_calc_flag
_atom_site_refinement_flags
_atom_site_disorder_assembly
_atom_site_disorder_group
Si1A Si 0.31628(3) 0.20672(3) 0.45364(2) 0.02056(9) Uani 1 1 d . . .
O1A O 0.26289(8) 0.22738(6) 0.37270(6) 0.0180(2) Uani 1 1 d . . .
C1A C 0.45729(15) 0.14927(12) 0.44171(11) 0.0349(4) Uani 1 1 d . . .
H1AA H 0.5051 0.1821 0.3951 0.049(6) Uiso 1 1 calc R . .
H1AB H 0.4484 0.0904 0.4351 0.053(6) Uiso 1 1 calc R . .
H1AC H 0.4924 0.1451 0.4886 0.063(7) Uiso 1 1 calc R . .
C2A C 0.22639(16) 0.13413(11) 0.53697(10) 0.0333(4) Uani 1 1 d . . .
H2AA H 0.2639 0.1203 0.5838 0.057(6) Uiso 1 1 calc R . .
H2AB H 0.2148 0.0800 0.5220 0.059(7) Uiso 1 1 calc R . .
H2AC H 0.1534 0.1641 0.5488 0.048(6) Uiso 1 1 calc R . .
N1A N 0.31879(10) 0.30937(8) 0.47639(7) 0.0207(3) Uani 1 1 d . . .
C3A C 0.30102(13) 0.31160(11) 0.56163(9) 0.0246(3) Uani 1 1 d . . .
H3AA H 0.2426 0.2699 0.5905 0.022(4) Uiso 1 1 calc R . .
H3AB H 0.2718 0.3707 0.5666 0.022(4) Uiso 1 1 calc R . .
C4A C 0.40610(15) 0.28938(12) 0.60105(10) 0.0312(4) Uani 1 1 d . . .
H4AA H 0.4681 0.3260 0.5691 0.032(5) Uiso 1 1 calc R . .
H4AB H 0.4299 0.2274 0.6033 0.036(5) Uiso 1 1 calc R . .
C5A C 0.38433(19) 0.30458(14) 0.68451(11) 0.0458(5) Uani 1 1 d . . .
H5AA H 0.4524 0.2881 0.7090 0.073(8) Uiso 1 1 calc R . .
H5AB H 0.3222 0.2690 0.7160 0.064(8) Uiso 1 1 calc R . .
H5AC H 0.3643 0.3665 0.6821 0.047(6) Uiso 1 1 calc R . .
Si2A Si 0.38420(3) 0.40126(3) 0.40986(2) 0.02069(9) Uani 1 1 d . . .
C6A C 0.54081(13) 0.38296(12) 0.38660(11) 0.0313(4) Uani 1 1 d . . .
H6AA H 0.5573 0.3311 0.3648 0.057(6) Uiso 1 1 calc R . .
H6AB H 0.5740 0.3743 0.4350 0.058(7) Uiso 1 1 calc R . .
H6AC H 0.5729 0.4340 0.3479 0.065(7) Uiso 1 1 calc R . .
C7A C 0.36278(14) 0.49578(11) 0.45870(10) 0.0298(4) Uani 1 1 d . . .
H7AA H 0.2819 0.5094 0.4712 0.042(5) Uiso 1 1 calc R . .
H7AB H 0.3994 0.5469 0.4230 0.044(6) Uiso 1 1 calc R . .
H7AC H 0.3958 0.4804 0.5075 0.046(6) Uiso 1 1 calc R . .
N2A N 0.31873(10) 0.41809(8) 0.32898(7) 0.0192(3) Uani 1 1 d . . .
C8A C 0.35137(14) 0.49799(10) 0.26760(10) 0.0245(3) Uani 1 1 d . . .
H8A H 0.4279(16) 0.5167(12) 0.2683(10) 0.034(5) Uiso 1 1 d . . .
H8B H 0.3543(14) 0.4864(11) 0.2150(10) 0.026(4) Uiso 1 1 d . . .
C9A C 0.27291(15) 0.57873(10) 0.27165(10) 0.0295(4) Uani 1 1 d . . .
H9A H 0.1946 0.5639 0.2718 0.042(5) Uiso 1 1 calc R . .
H9B H 0.2753 0.5958 0.3216 0.033(5) Uiso 1 1 calc R . .
C10A C 0.3057(2) 0.65547(12) 0.20271(12) 0.0478(5) Uani 1 1 d . . .
H10A H 0.2514 0.7045 0.2061 0.064(7) Uiso 1 1 calc R . .
H10B H 0.3058 0.6383 0.1530 0.081(8) Uiso 1 1 calc R . .
H10C H 0.3812 0.6731 0.2046 0.066(8) Uiso 1 1 calc R . .
Si1B Si 0.53629(3) 0.25372(3) 0.17269(3) 0.02109(9) Uani 1 1 d . . .
O1B O 0.41399(8) 0.22615(6) 0.22278(6) 0.0179(2) Uani 1 1 d . . .
C1B C 0.54119(16) 0.37496(11) 0.13629(12) 0.0400(5) Uani 1 1 d . . .
H1BA H 0.6095 0.3897 0.0977 0.069(7) Uiso 1 1 calc R . .
H1BB H 0.5420 0.4016 0.1808 0.056(6) Uiso 1 1 calc R . .
H1BC H 0.4747 0.3972 0.1113 0.052(6) Uiso 1 1 calc R . .
C2B C 0.65294(13) 0.21829(13) 0.23194(11) 0.0328(4) Uani 1 1 d . . .
H2BA H 0.6553 0.1545 0.2502 0.051(6) Uiso 1 1 calc R . .
H2BB H 0.6400 0.2447 0.2776 0.048(6) Uiso 1 1 calc R . .
H2BC H 0.7248 0.2370 0.1992 0.044(6) Uiso 1 1 calc R . .
N1B N 0.55550(10) 0.19506(8) 0.09821(7) 0.0193(3) Uani 1 1 d . . .
C3B C 0.67357(12) 0.16800(10) 0.07012(9) 0.0233(3) Uani 1 1 d . . .
H3BA H 0.6719 0.1228 0.0402 0.030(5) Uiso 1 1 calc R . .
H3BB H 0.7107 0.1412 0.1166 0.024(4) Uiso 1 1 calc R . .
C4B C 0.74377(14) 0.24232(12) 0.01814(11) 0.0334(4) Uani 1 1 d . . .
H4BA H 0.7488 0.2866 0.0485 0.035(5) Uiso 1 1 calc R . .
H4BB H 0.7060 0.2707 -0.0276 0.037(5) Uiso 1 1 calc R . .
C5B C 0.86198(15) 0.21045(14) -0.01134(13) 0.0480(5) Uani 1 1 d . . .
H5BD H 0.9049 0.2602 -0.0440 0.062(7) Uiso 1 1 calc R . .
H5BE H 0.8574 0.1680 -0.0428 0.061(7) Uiso 1 1 calc R . .
H5BF H 0.8999 0.1827 0.0338 0.080(9) Uiso 1 1 calc R . .
Si2B Si 0.45581(3) 0.20276(3) 0.03361(2) 0.02075(9) Uani 1 1 d . . .
C6B C 0.43322(15) 0.31907(12) -0.02070(12) 0.0381(4) Uani 1 1 d . . .
H5BA H 0.3859 0.3511 0.0147 0.072(8) Uiso 1 1 calc R . .
H5BB H 0.3959 0.3204 -0.0661 0.082(8) Uiso 1 1 calc R . .
H5BC H 0.5061 0.3464 -0.0391 0.059(7) Uiso 1 1 calc R . .
C7B C 0.51510(14) 0.14453(13) -0.04584(10) 0.0335(4) Uani 1 1 d . . .
H6BA H 0.5314 0.0830 -0.0220 0.039(5) Uiso 1 1 calc R . .
H6BB H 0.5847 0.1716 -0.0754 0.050(6) Uiso 1 1 calc R . .
H6BC H 0.4602 0.1486 -0.0817 0.051(6) Uiso 1 1 calc R . .
N2B N 0.33747(10) 0.15951(8) 0.09368(7) 0.0192(3) Uani 1 1 d . . .
C8B C 0.24603(12) 0.14939(10) 0.05071(9) 0.0216(3) Uani 1 1 d . . .
H8C H 0.1730(14) 0.1598(10) 0.0813(9) 0.020(4) Uiso 1 1 d . . .
H8D H 0.2491(15) 0.1928(12) -0.0007(11) 0.034(5) Uiso 1 1 d . . .
C9B C 0.24317(14) 0.06045(10) 0.03194(10) 0.0273(3) Uani 1 1 d . . .
H9C H 0.2373 0.0146 0.0817 0.036(5) Uiso 1 1 calc R . .
H9D H 0.3146 0.0491 -0.0016 0.028(5) Uiso 1 1 calc R . .
C10B C 0.14470(15) 0.05470(13) -0.01040(12) 0.0379(4) Uani 1 1 d . . .
H10D H 0.1484 -0.0024 -0.0236 0.052(6) Uiso 1 1 calc R . .
H10E H 0.1489 0.1010 -0.0589 0.059(7) Uiso 1 1 calc R . .
H10F H 0.0736 0.0618 0.0241 0.051(6) Uiso 1 1 calc R . .
Si1C Si 0.12992(3) 0.40961(3) 0.15032(2) 0.01951(9) Uani 1 1 d . . .
O1C O 0.21022(8) 0.34665(6) 0.20710(6) 0.0178(2) Uani 1 1 d . . .
C1C C 0.05285(15) 0.34443(11) 0.10226(10) 0.0316(4) Uani 1 1 d . . .
H1CA H 0.0209 0.2939 0.1418 0.043(6) Uiso 1 1 calc R . .
H1CB H 0.1052 0.3242 0.0608 0.062(7) Uiso 1 1 calc R . .
H1CC H -0.0080 0.3810 0.0789 0.060(7) Uiso 1 1 calc R . .
C2C C 0.20931(15) 0.49170(11) 0.06887(10) 0.0328(4) Uani 1 1 d . . .
H2CA H 0.1564 0.5282 0.0371 0.056(6) Uiso 1 1 calc R . .
H2CB H 0.2634 0.4613 0.0354 0.058(7) Uiso 1 1 calc R . .
H2CC H 0.2498 0.5286 0.0914 0.058(7) Uiso 1 1 calc R . .
N1C N 0.04061(10) 0.46652(8) 0.21270(7) 0.0190(3) Uani 1 1 d . . .
C3C C 0.00222(13) 0.55759(10) 0.17826(9) 0.0234(3) Uani 1 1 d . . .
H3CA H 0.0661 0.5880 0.1418 0.020(4) Uiso 1 1 calc R . .
H3CB H -0.0195 0.5886 0.2213 0.023(4) Uiso 1 1 calc R . .
C4C C -0.09687(14) 0.56373(11) 0.13369(10) 0.0302(4) Uani 1 1 d . . .
H4CA H -0.1550 0.5234 0.1658 0.039(5) Uiso 1 1 calc R . .
H4CB H -0.0710 0.5452 0.0837 0.044(6) Uiso 1 1 calc R . .
C5C C -0.14852(15) 0.65628(12) 0.11541(12) 0.0385(4) Uani 1 1 d . . .
H5CA H -0.2105 0.6582 0.0856 0.061(7) Uiso 1 1 calc R . .
H5CB H -0.0910 0.6964 0.0840 0.044(6) Uiso 1 1 calc R . .
H5CC H -0.1773 0.6738 0.1649 0.052(6) Uiso 1 1 calc R . .
Si2C Si -0.04528(3) 0.41203(3) 0.29981(2) 0.01942(9) Uani 1 1 d . . .
C6C C -0.14769(14) 0.34009(12) 0.27982(11) 0.0316(4) Uani 1 1 d . . .
H6CA H -0.1064 0.2951 0.2553 0.057(7) Uiso 1 1 calc R . .
H6CB H -0.1967 0.3754 0.2441 0.055(6) Uiso 1 1 calc R . .
H6CC H -0.1936 0.3122 0.3296 0.059(7) Uiso 1 1 calc R . .
C7C C -0.13756(14) 0.49521(11) 0.34371(10) 0.0313(4) Uani 1 1 d . . .
H7CA H -0.1851 0.5275 0.3056 0.050(6) Uiso 1 1 calc R . .
H7CB H -0.0903 0.5359 0.3565 0.041(5) Uiso 1 1 calc R . .
H7CC H -0.1853 0.4655 0.3919 0.049(6) Uiso 1 1 calc R . .
N2C N 0.04800(10) 0.35428(8) 0.35731(7) 0.0185(2) Uani 1 1 d . . .
C8C C -0.00434(13) 0.31757(10) 0.43932(9) 0.0231(3) Uani 1 1 d . . .
H8E H -0.0869(15) 0.3026(11) 0.4437(10) 0.027(4) Uiso 1 1 d . . .
H8F H 0.0325(14) 0.2615(11) 0.4579(10) 0.027(4) Uiso 1 1 d . . .
C9C C 0.00078(14) 0.37578(11) 0.49667(9) 0.0281(3) Uani 1 1 d . . .
H9E H 0.0805 0.3870 0.4964 0.040(5) Uiso 1 1 calc R . .
H9F H -0.0386 0.4326 0.4782 0.029(5) Uiso 1 1 calc R . .
C10C C -0.0523(2) 0.33488(15) 0.58012(11) 0.0489(5) Uani 1 1 d . . .
H10G H -0.0503 0.3755 0.6139 0.057(6) Uiso 1 1 calc R . .
H10H H -0.0104 0.2805 0.6000 0.084(9) Uiso 1 1 calc R . .
H10I H -0.1307 0.3222 0.5805 0.067(8) Uiso 1 1 calc R . .
Si1D Si 0.07389(3) 0.08584(3) 0.28673(2) 0.01928(9) Uani 1 1 d . . .
O1D O 0.17028(8) 0.15704(6) 0.25414(6) 0.0173(2) Uani 1 1 d . . .
C1D C 0.00468(15) 0.08858(12) 0.38870(10) 0.0346(4) Uani 1 1 d . . .
H1DA H 0.0624 0.0872 0.4220 0.055(6) Uiso 1 1 calc R . .
H1DB H -0.0422 0.0378 0.4105 0.061(7) Uiso 1 1 calc R . .
H1DC H -0.0426 0.1422 0.3873 0.056(6) Uiso 1 1 calc R . .
C2D C -0.03939(13) 0.10408(11) 0.22326(11) 0.0309(4) Uani 1 1 d . . .
H2DA H -0.0950 0.0589 0.2445 0.065(7) Uiso 1 1 calc R . .
H2DB H -0.0060 0.1011 0.1694 0.054(6) Uiso 1 1 calc R . .
H2DC H -0.0764 0.1617 0.2227 0.065(7) Uiso 1 1 calc R . .
N1D N 0.14265(10) -0.01529(8) 0.28087(7) 0.0203(3) Uani 1 1 d . . .
C3D C 0.06336(13) -0.08590(10) 0.28749(9) 0.0250(3) Uani 1 1 d . . .
H3DA H -0.0136 -0.0664 0.3078 0.025(4) Uiso 1 1 calc R . .
H3DB H 0.0852 -0.1385 0.3263 0.027(4) Uiso 1 1 calc R . .
C4D C 0.06168(14) -0.11028(11) 0.20980(10) 0.0298(4) Uani 1 1 d . . .
H4DA H 0.1387 -0.1290 0.1888 0.028(5) Uiso 1 1 calc R . .
H4DB H 0.0378 -0.0583 0.1712 0.040(5) Uiso 1 1 calc R . .
C5D C -0.01831(16) -0.18378(12) 0.21944(12) 0.0380(4) Uani 1 1 d . . .
H5DA H -0.0218 -0.1946 0.1676 0.054(6) Uiso 1 1 calc R . .
H5DB H -0.0937 -0.1669 0.2433 0.049(6) Uiso 1 1 calc R . .
H5DC H 0.0093 -0.2371 0.2536 0.042(5) Uiso 1 1 calc R . .
Si2D Si 0.26863(3) -0.05386(3) 0.31893(2) 0.02037(9) Uani 1 1 d . . .
C6D C 0.24273(16) -0.07730(13) 0.42937(10) 0.0363(4) Uani 1 1 d . . .
H6DA H 0.2192 -0.0231 0.4463 0.059(7) Uiso 1 1 calc R . .
H6DB H 0.3121 -0.1016 0.4497 0.071(7) Uiso 1 1 calc R . .
H6DC H 0.1833 -0.1195 0.4499 0.067(7) Uiso 1 1 calc R . .
C7D C 0.31328(15) -0.16229(11) 0.29536(12) 0.0338(4) Uani 1 1 d . . .
H7DA H 0.3244 -0.1558 0.2381 0.050(6) Uiso 1 1 calc R . .
H7DB H 0.2548 -0.2043 0.3205 0.068(7) Uiso 1 1 calc R . .
H7DC H 0.3840 -0.1834 0.3152 0.046(6) Uiso 1 1 calc R . .
N2D N 0.36311(10) 0.02464(8) 0.27489(7) 0.0189(2) Uani 1 1 d . . .
C8D C 0.47999(13) -0.00288(11) 0.28840(10) 0.0230(3) Uani 1 1 d . . .
H8G H 0.5186(14) 0.0456(11) 0.2963(10) 0.026(4) Uiso 1 1 d . . .
H8H H 0.4819(14) -0.0494(11) 0.3377(10) 0.026(4) Uiso 1 1 d . . .
C9D C 0.55319(13) -0.03738(11) 0.22163(10) 0.0286(4) Uani 1 1 d . . .
H9G H 0.5200 -0.0905 0.2162 0.034(5) Uiso 1 1 calc R . .
H9H H 0.5528 0.0071 0.1714 0.037(5) Uiso 1 1 calc R . .
C10D C 0.67461(15) -0.05917(13) 0.23579(13) 0.0425(5) Uani 1 1 d . . .
H10J H 0.7181 -0.0793 0.1909 0.058(7) Uiso 1 1 calc R . .
H10K H 0.6759 -0.1053 0.2840 0.052(6) Uiso 1 1 calc R . .
H10L H 0.7079 -0.0069 0.2415 0.060(7) Uiso 1 1 calc R . .
Li1 Li 0.1737(2) 0.42793(17) 0.28273(15) 0.0228(5) Uani 1 1 d . . .
Li2 Li 0.1937(2) 0.33996(17) 0.39972(15) 0.0229(5) Uani 1 1 d . . .
Li3 Li 0.1386(2) 0.25713(16) 0.30519(15) 0.0210(5) Uani 1 1 d . . .
Li4 Li 0.3369(2) 0.31470(16) 0.27426(15) 0.0216(5) Uani 1 1 d . . .
Li5 Li 0.2711(2) 0.23995(16) 0.17272(15) 0.0216(5) Uani 1 1 d . . .
Li6 Li 0.3128(2) 0.14416(16) 0.30526(15) 0.0209(5) Uani 1 1 d . . .
Li7 Li 0.2589(2) 0.07272(17) 0.18991(15) 0.0232(5) Uani 1 1 d . . .
Li8 Li 0.4338(2) 0.11469(17) 0.18095(15) 0.0223(5) Uani 1 1 d . . .

loop_
_atom_site_aniso_label
_atom_site_aniso_U_11
_atom_site_aniso_U_22
_atom_site_aniso_U_33
_atom_site_aniso_U_23
_atom_site_aniso_U_13
_atom_site_aniso_U_12
Si1A 0.0226(2) 0.0230(2) 0.0182(2) -0.00724(16) -0.00619(16) 0.00090(16)
O1A 0.0180(5) 0.0204(5) 0.0170(5) -0.0065(4) -0.0031(4) -0.0013(4)
C1A 0.0349(9) 0.0378(10) 0.0380(10) -0.0175(8) -0.0168(8) 0.0131(8)
C2A 0.0473(11) 0.0311(9) 0.0219(8) -0.0039(7) -0.0073(8) -0.0070(8)
N1A 0.0212(6) 0.0262(7) 0.0178(6) -0.0099(5) -0.0049(5) 0.0002(5)
C3A 0.0276(8) 0.0299(9) 0.0193(8) -0.0109(6) -0.0054(6) 0.0015(6)
C4A 0.0365(9) 0.0348(9) 0.0278(9) -0.0149(7) -0.0149(7) 0.0098(7)
C5A 0.0612(14) 0.0534(13) 0.0328(10) -0.0232(9) -0.0274(10) 0.0219(11)
Si2A 0.01701(19) 0.0258(2) 0.0230(2) -0.01166(17) -0.00397(16) -0.00233(16)
C6A 0.0197(8) 0.0422(10) 0.0360(10) -0.0162(8) -0.0045(7) -0.0020(7)
C7A 0.0316(9) 0.0315(9) 0.0319(9) -0.0159(7) -0.0072(7) -0.0034(7)
N2A 0.0182(6) 0.0205(6) 0.0200(6) -0.0064(5) -0.0018(5) -0.0037(5)
C8A 0.0259(8) 0.0251(8) 0.0230(8) -0.0082(7) 0.0007(6) -0.0067(6)
C9A 0.0354(9) 0.0220(8) 0.0325(9) -0.0082(7) -0.0053(7) -0.0035(7)
C10A 0.0808(17) 0.0244(10) 0.0384(11) -0.0061(8) -0.0103(11) -0.0047(10)
Si1B 0.01436(19) 0.0231(2) 0.0271(2) -0.01098(18) 0.00202(16) -0.00379(15)
O1B 0.0129(5) 0.0212(5) 0.0207(5) -0.0078(4) -0.0008(4) -0.0018(4)
C1B 0.0379(10) 0.0269(9) 0.0509(12) -0.0147(9) 0.0171(9) -0.0096(8)
C2B 0.0171(7) 0.0500(11) 0.0388(10) -0.0246(9) -0.0032(7) -0.0046(7)
N1B 0.0129(5) 0.0229(6) 0.0218(6) -0.0078(5) 0.0017(5) -0.0011(5)
C3B 0.0168(7) 0.0270(8) 0.0253(8) -0.0082(6) 0.0011(6) 0.0009(6)
C4B 0.0218(8) 0.0353(10) 0.0370(10) -0.0039(8) 0.0065(7) -0.0019(7)
C5B 0.0238(9) 0.0530(13) 0.0565(13) -0.0073(11) 0.0171(9) -0.0049(8)
Si2B 0.01700(19) 0.0247(2) 0.0192(2) -0.00421(17) -0.00034(16) -0.00068(16)
C6B 0.0280(9) 0.0342(10) 0.0446(11) 0.0060(8) -0.0065(8) -0.0018(7)
C7B 0.0266(9) 0.0508(12) 0.0248(9) -0.0151(8) 0.0009(7) -0.0036(8)
N2B 0.0159(6) 0.0240(6) 0.0184(6) -0.0064(5) -0.0025(5) -0.0018(5)
C8B 0.0170(7) 0.0263(8) 0.0227(8) -0.0079(6) -0.0045(6) 0.0011(6)
C9B 0.0271(8) 0.0261(8) 0.0323(9) -0.0105(7) -0.0091(7) -0.0015(6)
C10B 0.0352(10) 0.0419(11) 0.0463(11) -0.0215(9) -0.0165(9) -0.0021(8)
Si1C 0.0212(2) 0.0196(2) 0.0180(2) -0.00498(16) -0.00415(16) 0.00193(15)
O1C 0.0177(5) 0.0182(5) 0.0178(5) -0.0055(4) -0.0020(4) 0.0002(4)
C1C 0.0373(9) 0.0329(9) 0.0302(9) -0.0142(8) -0.0138(8) 0.0048(7)
C2C 0.0364(9) 0.0298(9) 0.0253(9) 0.0000(7) 0.0018(7) 0.0047(7)
N1C 0.0191(6) 0.0168(6) 0.0216(6) -0.0049(5) -0.0051(5) 0.0021(5)
C3C 0.0243(8) 0.0189(7) 0.0272(8) -0.0053(6) -0.0070(6) 0.0041(6)
C4C 0.0303(9) 0.0278(9) 0.0331(9) -0.0035(7) -0.0131(7) 0.0022(7)
C5C 0.0308(9) 0.0353(10) 0.0460(11) 0.0005(9) -0.0144(8) 0.0069(8)
Si2C 0.01476(18) 0.0216(2) 0.0234(2) -0.00836(17) -0.00313(16) 0.00065(15)
C6C 0.0236(8) 0.0352(9) 0.0388(10) -0.0093(8) -0.0080(7) -0.0078(7)
C7C 0.0263(8) 0.0337(9) 0.0339(9) -0.0125(8) -0.0025(7) 0.0084(7)
N2C 0.0159(6) 0.0207(6) 0.0186(6) -0.0051(5) -0.0007(5) -0.0006(5)
C8C 0.0226(8) 0.0229(8) 0.0224(8) -0.0049(6) 0.0004(6) -0.0027(6)
C9C 0.0294(8) 0.0325(9) 0.0231(8) -0.0101(7) 0.0006(7) -0.0030(7)
C10C 0.0637(15) 0.0547(13) 0.0258(10) -0.0144(9) 0.0105(9) -0.0095(11)
Si1D 0.01452(18) 0.0196(2) 0.0243(2) -0.00754(17) 0.00010(16) -0.00322(15)
O1D 0.0146(5) 0.0184(5) 0.0202(5) -0.0067(4) -0.0020(4) -0.0023(4)
C1D 0.0339(9) 0.0330(10) 0.0338(10) -0.0117(8) 0.0117(8) -0.0078(8)
C2D 0.0191(8) 0.0262(9) 0.0507(11) -0.0108(8) -0.0121(8) -0.0007(6)
N1D 0.0180(6) 0.0177(6) 0.0264(7) -0.0063(5) -0.0034(5) -0.0042(5)
C3D 0.0244(8) 0.0222(8) 0.0292(8) -0.0061(7) -0.0038(7) -0.0061(6)
C4D 0.0320(9) 0.0294(9) 0.0304(9) -0.0091(7) -0.0060(7) -0.0067(7)
C5D 0.0431(11) 0.0350(10) 0.0429(11) -0.0146(9) -0.0131(9) -0.0129(8)
Si2D 0.0198(2) 0.0183(2) 0.0225(2) -0.00443(16) -0.00215(16) -0.00134(15)
C6D 0.0348(10) 0.0452(11) 0.0250(9) -0.0008(8) -0.0032(7) -0.0045(8)
C7D 0.0302(9) 0.0211(8) 0.0502(12) -0.0089(8) -0.0053(8) -0.0007(7)
N2D 0.0155(6) 0.0202(6) 0.0216(6) -0.0058(5) -0.0036(5) -0.0001(5)
C8D 0.0189(7) 0.0243(8) 0.0266(8) -0.0068(7) -0.0058(6) 0.0012(6)
C9D 0.0234(8) 0.0301(9) 0.0287(9) -0.0048(7) -0.0008(7) 0.0064(7)
C10D 0.0246(9) 0.0438(11) 0.0532(13) -0.0075(10) -0.0004(8) 0.0086(8)
Li1 0.0202(12) 0.0243(13) 0.0250(13) -0.0067(11) -0.0051(10) -0.0006(10)
Li2 0.0180(12) 0.0284(14) 0.0236(13) -0.0085(11) -0.0036(10) -0.0007(10)
Li3 0.0187(12) 0.0212(13) 0.0240(13) -0.0074(10) -0.0024(10) -0.0006(10)
Li4 0.0185(12) 0.0236(13) 0.0245(13) -0.0088(11) -0.0025(10) -0.0027(10)
Li5 0.0197(12) 0.0221(13) 0.0244(13) -0.0083(10) -0.0038(10) -0.0003(10)
Li6 0.0208(12) 0.0227(13) 0.0211(13) -0.0085(10) -0.0030(10) -0.0012(10)
Li7 0.0193(12) 0.0285(14) 0.0215(13) -0.0061(11) -0.0010(10) -0.0035(10)
Li8 0.0192(12) 0.0244(13) 0.0240(13) -0.0063(11) -0.0039(10) -0.0014(10)

loop_
_atom_type_symbol
_atom_type_description
_atom_type_scat_dispersion_real
_atom_type_scat_dispersion_imag
_atom_type_scat_source
C C 0.0033 0.0016 'International Tables Vol C Tables 4.2.6.8 and 6.1.1.4'
H H 0.0000 0.0000 'International Tables Vol C Tables 4.2.6.8 and 6.1.1.4'
Li Li -0.0003 0.0001 'International Tables Vol C Tables 4.2.6.8 and 6.1.1.4'
N N 0.0061 0.0033 'International Tables Vol C Tables 4.2.6.8 and 6.1.1.4'
O O 0.0106 0.0060 'International Tables Vol C Tables 4.2.6.8 and 6.1.1.4'
Si Si 0.0817 0.0704 'International Tables Vol C Tables 4.2.6.8 and 6.1.1.4'

loop_
_geom_angle_atom_site_label_1
_geom_angle_atom_site_label_2
_geom_angle_atom_site_label_3
_geom_angle
_geom_angle_site_symmetry_1
_geom_angle_site_symmetry_3
_geom_angle_publ_flag
O1A Si1A N1A 104.80(6) . . ?
O1A Si1A C1A 111.13(7) . . ?
N1A Si1A C1A 114.03(7) . . ?
O1A Si1A C2A 112.08(7) . . ?
N1A Si1A C2A 108.38(7) . . ?
C1A Si1A C2A 106.51(9) . . ?
O1A Si1A Li2 52.59(7) . . ?
N1A Si1A Li2 56.02(7) . . ?
C1A Si1A Li2 145.86(9) . . ?
C2A Si1A Li2 107.56(8) . . ?
O1A Si1A Li6 36.47(6) . . ?
N1A Si1A Li6 135.45(7) . . ?
C1A Si1A Li6 78.58(7) . . ?
C2A Si1A Li6 108.01(7) . . ?
Li2 Si1A Li6 88.89(7) . . ?
Si1A O1A Li6 114.37(9) . . ?
Si1A O1A Li3 155.99(9) . . ?
Li6 O1A Li3 82.68(11) . . ?
Si1A O1A Li2 88.11(8) . . ?
Li6 O1A Li2 156.68(11) . . ?
Li3 O1A Li2 77.98(10) . . ?
Si1A O1A Li4 120.21(9) . . ?
Li6 O1A Li4 81.94(11) . . ?
Li3 O1A Li4 77.25(10) . . ?
Li2 O1A Li4 81.19(11) . . ?
Si1A C1A H1AA 109.5 . . ?
Si1A C1A H1AB 109.5 . . ?
H1AA C1A H1AB 109.5 . . ?
Si1A C1A H1AC 109.5 . . ?
H1AA C1A H1AC 109.5 . . ?
H1AB C1A H1AC 109.5 . . ?
Si1A C2A H2AA 109.5 . . ?
Si1A C2A H2AB 109.5 . . ?
H2AA C2A H2AB 109.5 . . ?
Si1A C2A H2AC 109.5 . . ?
H2AA C2A H2AC 109.5 . . ?
H2AB C2A H2AC 109.5 . . ?
C3A N1A Si1A 117.47(10) . . ?
C3A N1A Si2A 115.67(10) . . ?
Si1A N1A Si2A 123.62(7) . . ?
C3A N1A Li2 126.05(12) . . ?
Si1A N1A Li2 80.93(8) . . ?
Si2A N1A Li2 82.95(9) . . ?
N1A C3A C4A 114.72(13) . . ?
N1A C3A H3AA 108.6 . . ?
C4A C3A H3AA 108.6 . . ?
N1A C3A H3AB 108.6 . . ?
C4A C3A H3AB 108.6 . . ?
H3AA C3A H3AB 107.6 . . ?
C3A C4A C5A 111.26(14) . . ?
C3A C4A H4AA 109.4 . . ?
C5A C4A H4AA 109.4 . . ?
C3A C4A H4AB 109.4 . . ?
C5A C4A H4AB 109.4 . . ?
H4AA C4A H4AB 108.0 . . ?
C4A C5A H5AA 109.5 . . ?
C4A C5A H5AB 109.5 . . ?
H5AA C5A H5AB 109.5 . . ?
C4A C5A H5AC 109.5 . . ?
H5AA C5A H5AC 109.5 . . ?
H5AB C5A H5AC 109.5 . . ?
N2A Si2A N1A 104.52(6) . . ?
N2A Si2A C6A 113.00(7) . . ?
N1A Si2A C6A 112.22(7) . . ?
N2A Si2A C7A 112.96(7) . . ?
N1A Si2A C7A 108.46(7) . . ?
C6A Si2A C7A 105.75(8) . . ?
N2A Si2A Li2 52.19(7) . . ?
N1A Si2A Li2 54.62(7) . . ?
C6A Si2A Li2 142.00(8) . . ?
C7A Si2A Li2 112.24(8) . . ?
N2A Si2A Li4 36.32(6) . . ?
N1A Si2A Li4 85.68(6) . . ?
C6A Si2A Li4 93.00(7) . . ?
C7A Si2A Li4 149.26(7) . . ?
Li2 Si2A Li4 53.60(7) . . ?
Si2A C6A H6AA 109.5 . . ?
Si2A C6A H6AB 109.5 . . ?
H6AA C6A H6AB 109.5 . . ?
Si2A C6A H6AC 109.5 . . ?
H6AA C6A H6AC 109.5 . . ?
H6AB C6A H6AC 109.5 . . ?
Si2A C7A H7AA 109.5 . . ?
Si2A C7A H7AB 109.5 . . ?
H7AA C7A H7AB 109.5 . . ?
Si2A C7A H7AC 109.5 . . ?
H7AA C7A H7AC 109.5 . . ?
H7AB C7A H7AC 109.5 . . ?
C8A N2A Si2A 114.53(10) . . ?
C8A N2A Li1 86.19(11) . . ?
Si2A N2A Li1 149.08(10) . . ?
C8A N2A Li2 149.25(12) . . ?
Si2A N2A Li2 87.14(9) . . ?
Li1 N2A Li2 66.06(11) . . ?
C8A N2A Li4 107.54(11) . . ?
Si2A N2A Li4 114.51(9) . . ?
Li1 N2A Li4 77.25(11) . . ?
Li2 N2A Li4 80.07(11) . . ?
N2A C8A C9A 115.23(13) . . ?
N2A C8A Li1 56.41(9) . . ?
C9A C8A Li1 82.40(11) . . ?
N2A C8A H8A 113.3(10) . . ?
C9A C8A H8A 105.4(10) . . ?
Li1 C8A H8A 169.5(10) . . ?
N2A C8A H8B 109.5(10) . . ?
C9A C8A H8B 107.5(10) . . ?
Li1 C8A H8B 78.4(10) . . ?
H8A C8A H8B 105.3(14) . . ?
C10A C9A C8A 112.10(15) . . ?
C10A C9A Li1 132.44(13) . . ?
C8A C9A Li1 63.33(10) . . ?
C10A C9A H9A 109.2 . . ?
C8A C9A H9A 109.2 . . ?
Li1 C9A H9A 46.3 . . ?
C10A C9A H9B 109.2 . . ?
C8A C9A H9B 109.2 . . ?
Li1 C9A H9B 116.9 . . ?
H9A C9A H9B 107.9 . . ?
C9A C10A H10A 109.5 . . ?
C9A C10A H10B 109.5 . . ?
H10A C10A H10B 109.5 . . ?
C9A C10A H10C 109.5 . . ?
H10A C10A H10C 109.5 . . ?
H10B C10A H10C 109.5 . . ?
O1B Si1B N1B 104.20(6) . . ?
O1B Si1B C2B 112.72(7) . . ?
N1B Si1B C2B 107.36(7) . . ?
O1B Si1B C1B 110.72(7) . . ?
N1B Si1B C1B 114.92(8) . . ?
C2B Si1B C1B 107.01(9) . . ?
O1B Si1B Li8 52.99(7) . . ?
N1B Si1B Li8 55.56(7) . . ?
C2B Si1B Li8 105.89(8) . . ?
C1B Si1B Li8 147.04(9) . . ?
O1B Si1B Li4 36.45(6) . . ?
N1B Si1B Li4 135.00(6) . . ?
C2B Si1B Li4 109.05(7) . . ?
C1B Si1B Li4 78.16(8) . . ?
Li8 Si1B Li4 89.34(8) . . ?
Si1B O1B Li4 113.86(9) . . ?
Si1B O1B Li6 152.07(9) . . ?
Li4 O1B Li6 84.11(11) . . ?
Si1B O1B Li5 122.99(9) . . ?
Li4 O1B Li5 82.57(11) . . ?
Li6 O1B Li5 78.75(11) . . ?
Si1B O1B Li8 87.94(8) . . ?
Li4 O1B Li8 157.70(11) . . ?
Li6 O1B Li8 77.66(11) . . ?
Li5 O1B Li8 81.40(10) . . ?
Si1B C1B H1BA 109.5 . . ?
Si1B C1B H1BB 109.5 . . ?
H1BA C1B H1BB 109.5 . . ?
Si1B C1B H1BC 109.5 . . ?
H1BA C1B H1BC 109.5 . . ?
H1BB C1B H1BC 109.5 . . ?
Si1B C2B H2BA 109.5 . . ?
Si1B C2B H2BB 109.5 . . ?
H2BA C2B H2BB 109.5 . . ?
Si1B C2B H2BC 109.5 . . ?
H2BA C2B H2BC 109.5 . . ?
H2BB C2B H2BC 109.5 . . ?
C3B N1B Si1B 116.64(9) . . ?
C3B N1B Si2B 117.31(10) . . ?
Si1B N1B Si2B 121.85(7) . . ?
C3B N1B Li8 126.35(11) . . ?
Si1B N1B Li8 81.70(8) . . ?
Si2B N1B Li8 83.54(8) . . ?
N1B C3B C4B 114.10(13) . . ?
N1B C3B H3BA 108.7 . . ?
C4B C3B H3BA 108.7 . . ?
N1B C3B H3BB 108.7 . . ?
C4B C3B H3BB 108.7 . . ?
H3BA C3B H3BB 107.6 . . ?
C3B C4B C5B 111.85(15) . . ?
C3B C4B H4BA 109.2 . . ?
C5B C4B H4BA 109.2 . . ?
C3B C4B H4BB 109.2 . . ?
C5B C4B H4BB 109.2 . . ?
H4BA C4B H4BB 107.9 . . ?
C4B C5B H5BD 109.5 . . ?
C4B C5B H5BE 109.5 . . ?
H5BD C5B H5BE 109.5 . . ?
C4B C5B H5BF 109.5 . . ?
H5BD C5B H5BF 109.5 . . ?
H5BE C5B H5BF 109.5 . . ?
N2B Si2B N1B 104.35(6) . . ?
N2B Si2B C7B 115.00(7) . . ?
N1B Si2B C7B 109.17(7) . . ?
N2B Si2B C6B 113.25(7) . . ?
N1B Si2B C6B 110.78(8) . . ?
C7B Si2B C6B 104.36(9) . . ?
N2B Si2B Li8 51.24(7) . . ?
N1B Si2B Li8 54.24(7) . . ?
C7B Si2B Li8 118.73(8) . . ?
C6B Si2B Li8 136.85(9) . . ?
N2B Si2B Li5 39.10(6) . . ?
N1B Si2B Li5 86.94(6) . . ?
C7B Si2B Li5 153.71(7) . . ?
C6B Si2B Li5 88.17(8) . . ?
Li8 Si2B Li5 54.00(7) . . ?
Si2B C6B H5BA 109.5 . . ?
Si2B C6B H5BB 109.5 . . ?
H5BA C6B H5BB 109.5 . . ?
Si2B C6B H5BC 109.5 . . ?
H5BA C6B H5BC 109.5 . . ?
H5BB C6B H5BC 109.5 . . ?
Si2B C7B H6BA 109.5 . . ?
Si2B C7B H6BB 109.5 . . ?
H6BA C7B H6BB 109.5 . . ?
Si2B C7B H6BC 109.5 . . ?
H6BA C7B H6BC 109.5 . . ?
H6BB C7B H6BC 109.5 . . ?
C8B N2B Si2B 113.87(10) . . ?
C8B N2B Li8 151.56(12) . . ?
Si2B N2B Li8 88.07(9) . . ?
C8B N2B Li7 88.24(11) . . ?
Si2B N2B Li7 151.76(10) . . ?
Li8 N2B Li7 65.96(11) . . ?
C8B N2B Li5 107.18(11) . . ?
Si2B N2B Li5 110.45(9) . . ?
Li8 N2B Li5 79.50(11) . . ?
Li7 N2B Li5 76.87(11) . . ?
N2B C8B C9B 115.67(12) . . ?
N2B C8B Li7 55.34(9) . . ?
C9B C8B Li7 88.47(11) . . ?
N2B C8B H8C 109.9(9) . . ?
C9B C8B H8C 106.9(9) . . ?
Li7 C8B H8C 74.0(9) . . ?
N2B C8B H8D 112.1(10) . . ?
C9B C8B H8D 105.8(10) . . ?
Li7 C8B H8D 164.8(10) . . ?
H8C C8B H8D 106.0(14) . . ?
C8B C9B C10B 112.33(13) . . ?
C8B C9B H9C 109.1 . . ?
C10B C9B H9C 109.1 . . ?
C8B C9B H9D 109.1 . . ?
C10B C9B H9D 109.1 . . ?
H9C C9B H9D 107.9 . . ?
C9B C10B H10D 109.5 . . ?
C9B C10B H10E 109.5 . . ?
H10D C10B H10E 109.5 . . ?
C9B C10B H10F 109.5 . . ?
H10D C10B H10F 109.5 . . ?
H10E C10B H10F 109.5 . . ?
O1C Si1C N1C 104.65(5) . . ?
O1C Si1C C1C 110.87(7) . . ?
N1C Si1C C1C 113.61(7) . . ?
O1C Si1C C2C 113.24(7) . . ?
N1C Si1C C2C 108.06(7) . . ?
C1C Si1C C2C 106.53(8) . . ?
O1C Si1C Li1 52.54(7) . . ?
N1C Si1C Li1 55.83(7) . . ?
C1C Si1C Li1 144.89(8) . . ?
C2C Si1C Li1 108.54(8) . . ?
O1C Si1C Li5 36.12(6) . . ?
N1C Si1C Li5 135.76(6) . . ?
C1C Si1C Li5 79.38(7) . . ?
C2C Si1C Li5 107.82(7) . . ?
Li1 Si1C Li5 88.56(7) . . ?
O1C Si1C Li3 34.24(6) . . ?
N1C Si1C Li3 85.60(6) . . ?
C1C Si1C Li3 93.93(7) . . ?
C2C Si1C Li3 147.33(7) . . ?
Li1 Si1C Li3 54.33(7) . . ?
Li5 Si1C Li3 50.54(7) . . ?
Si1C O1C Li5 114.93(9) . . ?
Si1C O1C Li1 88.42(8) . . ?
Li5 O1C Li1 156.19(11) . . ?
Si1C O1C Li4 157.06(9) . . ?
Li5 O1C Li4 81.57(10) . . ?
Li1 O1C Li4 77.50(10) . . ?
Si1C O1C Li3 119.53(9) . . ?
Li5 O1C Li3 82.47(11) . . ?
Li1 O1C Li3 81.78(11) . . ?
Li4 O1C Li3 76.69(10) . . ?
Si1C C1C H1CA 109.5 . . ?
Si1C C1C H1CB 109.5 . . ?
H1CA C1C H1CB 109.5 . . ?
Si1C C1C H1CC 109.5 . . ?
H1CA C1C H1CC 109.5 . . ?
H1CB C1C H1CC 109.5 . . ?
Si1C C2C H2CA 109.5 . . ?
Si1C C2C H2CB 109.5 . . ?
H2CA C2C H2CB 109.5 . . ?
Si1C C2C H2CC 109.5 . . ?
H2CA C2C H2CC 109.5 . . ?
H2CB C2C H2CC 109.5 . . ?
C3C N1C Si1C 118.15(10) . . ?
C3C N1C Si2C 115.43(10) . . ?
Si1C N1C Si2C 122.31(7) . . ?
C3C N1C Li1 126.53(11) . . ?
Si1C N1C Li1 81.50(8) . . ?
Si2C N1C Li1 83.58(8) . . ?
N1C C3C C4C 114.13(13) . . ?
N1C C3C H3CA 108.7 . . ?
C4C C3C H3CA 108.7 . . ?
N1C C3C H3CB 108.7 . . ?
C4C C3C H3CB 108.7 . . ?
H3CA C3C H3CB 107.6 . . ?
C3C C4C C5C 111.68(14) . . ?
C3C C4C H4CA 109.3 . . ?
C5C C4C H4CA 109.3 . . ?
C3C C4C H4CB 109.3 . . ?
C5C C4C H4CB 109.3 . . ?
H4CA C4C H4CB 107.9 . . ?
C4C C5C H5CA 109.5 . . ?
C4C C5C H5CB 109.5 . . ?
H5CA C5C H5CB 109.5 . . ?
C4C C5C H5CC 109.5 . . ?
H5CA C5C H5CC 109.5 . . ?
H5CB C5C H5CC 109.5 . . ?
N2C Si2C N1C 104.32(6) . . ?
N2C Si2C C6C 112.19(7) . . ?
N1C Si2C C6C 112.67(7) . . ?
N2C Si2C C7C 114.97(7) . . ?
N1C Si2C C7C 109.02(7) . . ?
C6C Si2C C7C 103.87(8) . . ?
N2C Si2C Li1 51.54(7) . . ?
N1C Si2C Li1 54.37(7) . . ?
C6C Si2C Li1 139.31(8) . . ?
C7C Si2C Li1 116.81(8) . . ?
N2C Si2C Li3 38.53(6) . . ?
N1C Si2C Li3 86.28(6) . . ?
C6C Si2C Li3 89.23(7) . . ?
C7C Si2C Li3 153.33(7) . . ?
Li1 Si2C Li3 54.34(7) . . ?
Si2C C6C H6CA 109.5 . . ?
Si2C C6C H6CB 109.5 . . ?
H6CA C6C H6CB 109.5 . . ?
Si2C C6C H6CC 109.5 . . ?
H6CA C6C H6CC 109.5 . . ?
H6CB C6C H6CC 109.5 . . ?
Si2C C7C H7CA 109.5 . . ?
Si2C C7C H7CB 109.5 . . ?
H7CA C7C H7CB 109.5 . . ?
Si2C C7C H7CC 109.5 . . ?
H7CA C7C H7CC 109.5 . . ?
H7CB C7C H7CC 109.5 . . ?
C8C N2C Si2C 113.23(9) . . ?
C8C N2C Li2 85.98(11) . . ?
Si2C N2C Li2 152.37(11) . . ?
C8C N2C Li1 147.46(12) . . ?
Si2C N2C Li1 88.10(9) . . ?
Li2 N2C Li1 66.73(11) . . ?
C8C N2C Li3 111.65(11) . . ?
Si2C N2C Li3 111.33(9) . . ?
Li2 N2C Li3 76.67(11) . . ?
Li1 N2C Li3 80.09(11) . . ?
N2C C8C C9C 114.40(13) . . ?
N2C C8C Li2 56.20(9) . . ?
C9C C8C Li2 85.73(11) . . ?
N2C C8C H8E 112.9(9) . . ?
C9C C8C H8E 107.9(9) . . ?
Li2 C8C H8E 165.8(9) . . ?
N2C C8C H8F 108.4(10) . . ?
C9C C8C H8F 109.3(10) . . ?
Li2 C8C H8F 74.6(10) . . ?
H8E C8C H8F 103.3(13) . . ?
C10C C9C C8C 112.47(15) . . ?
C10C C9C Li2 134.35(14) . . ?
C8C C9C Li2 60.45(9) . . ?
C10C C9C H9E 109.1 . . ?
C8C C9C H9E 109.1 . . ?
Li2 C9C H9E 49.3 . . ?
C10C C9C H9F 109.1 . . ?
C8C C9C H9F 109.1 . . ?
Li2 C9C H9F 115.7 . . ?
H9E C9C H9F 107.8 . . ?
C9C C10C H10G 109.5 . . ?
C9C C10C H10H 109.5 . . ?
H10G C10C H10H 109.5 . . ?
C9C C10C H10I 109.5 . . ?
H10G C10C H10I 109.5 . . ?
H10H C10C H10I 109.5 . . ?
O1D Si1D N1D 105.38(6) . . ?
O1D Si1D C1D 111.60(7) . . ?
N1D Si1D C1D 112.80(7) . . ?
O1D Si1D C2D 112.23(7) . . ?
N1D Si1D C2D 107.49(7) . . ?
C1D Si1D C2D 107.35(8) . . ?
O1D Si1D Li7 52.90(7) . . ?
N1D Si1D Li7 57.61(7) . . ?
C1D Si1D Li7 148.31(8) . . ?
C2D Si1D Li7 104.30(8) . . ?
O1D Si1D Li3 38.33(6) . . ?
N1D Si1D Li3 136.35(6) . . ?
C1D Si1D Li3 76.95(7) . . ?
C2D Si1D Li3 109.53(7) . . ?
Li7 Si1D Li3 91.11(8) . . ?
O1D Si1D Li6 33.74(6) . . ?
N1D Si1D Li6 85.69(6) . . ?
C1D Si1D Li6 95.65(7) . . ?
C2D Si1D Li6 145.60(7) . . ?
Li7 Si1D Li6 55.56(7) . . ?
Li3 Si1D Li6 50.67(6) . . ?
Si1D O1D Li3 111.32(9) . . ?
Si1D O1D Li5 156.39(9) . . ?
Li3 O1D Li5 83.72(11) . . ?
Si1D O1D Li6 120.24(9) . . ?
Li3 O1D Li6 81.97(10) . . ?
Li5 O1D Li6 78.69(10) . . ?
Si1D O1D Li7 88.63(8) . . ?
Li3 O1D Li7 159.42(11) . . ?
Li5 O1D Li7 79.16(11) . . ?
Li6 O1D Li7 83.54(10) . . ?
Si1D C1D H1DA 109.5 . . ?
Si1D C1D H1DB 109.5 . . ?
H1DA C1D H1DB 109.5 . . ?
Si1D C1D H1DC 109.5 . . ?
H1DA C1D H1DC 109.5 . . ?
H1DB C1D H1DC 109.5 . . ?
Si1D C2D H2DA 109.5 . . ?
Si1D C2D H2DB 109.5 . . ?
H2DA C2D H2DB 109.5 . . ?
Si1D C2D H2DC 109.5 . . ?
H2DA C2D H2DC 109.5 . . ?
H2DB C2D H2DC 109.5 . . ?
C3D N1D Si1D 113.31(9) . . ?
C3D N1D Si2D 113.60(10) . . ?
Si1D N1D Si2D 124.27(7) . . ?
C3D N1D Li7 139.92(12) . . ?
Si1D N1D Li7 80.55(8) . . ?
Si2D N1D Li7 82.55(8) . . ?
N1D C3D C4D 113.38(13) . . ?
N1D C3D H3DA 108.9 . . ?
C4D C3D H3DA 108.9 . . ?
N1D C3D H3DB 108.9 . . ?
C4D C3D H3DB 108.9 . . ?
H3DA C3D H3DB 107.7 . . ?
C3D C4D C5D 111.73(14) . . ?
C3D C4D H4DA 109.3 . . ?
C5D C4D H4DA 109.3 . . ?
C3D C4D H4DB 109.3 . . ?
C5D C4D H4DB 109.3 . . ?
H4DA C4D H4DB 107.9 . . ?
C4D C5D H5DA 109.5 . . ?
C4D C5D H5DB 109.5 . . ?
H5DA C5D H5DB 109.5 . . ?
C4D C5D H5DC 109.5 . . ?
H5DA C5D H5DC 109.5 . . ?
H5DB C5D H5DC 109.5 . . ?
N2D Si2D N1D 105.25(6) . . ?
N2D Si2D C6D 114.55(8) . . ?
N1D Si2D C6D 110.38(7) . . ?
N2D Si2D C7D 112.89(7) . . ?
N1D Si2D C7D 109.04(7) . . ?
C6D Si2D C7D 104.73(9) . . ?
N2D Si2D Li7 51.67(7) . . ?
N1D Si2D Li7 56.12(7) . . ?
C6D Si2D Li7 142.96(9) . . ?
C7D Si2D Li7 112.28(8) . . ?
N2D Si2D Li6 38.13(6) . . ?
N1D Si2D Li6 86.29(6) . . ?
C6D Si2D Li6 91.94(8) . . ?
C7D Si2D Li6 150.99(7) . . ?
Li7 Si2D Li6 55.52(7) . . ?
Si2D C6D H6DA 109.5 . . ?
Si2D C6D H6DB 109.5 . . ?
H6DA C6D H6DB 109.5 . . ?
Si2D C6D H6DC 109.5 . . ?
H6DA C6D H6DC 109.5 . . ?
H6DB C6D H6DC 109.5 . . ?
Si2D C7D H7DA 109.5 . . ?
Si2D C7D H7DB 109.5 . . ?
H7DA C7D H7DB 109.5 . . ?
Si2D C7D H7DC 109.5 . . ?
H7DA C7D H7DC 109.5 . . ?
H7DB C7D H7DC 109.5 . . ?
C8D N2D Si2D 113.20(10) . . ?
C8D N2D Li8 85.97(11) . . ?
Si2D N2D Li8 152.20(10) . . ?
C8D N2D Li7 145.19(12) . . ?
Si2D N2D Li7 88.49(9) . . ?
Li8 N2D Li7 65.76(10) . . ?
C8D N2D Li6 111.80(11) . . ?
Si2D N2D Li6 111.85(9) . . ?
Li8 N2D Li6 76.24(11) . . ?
Li7 N2D Li6 81.94(11) . . ?
N2D C8D C9D 114.78(13) . . ?
N2D C8D Li8 56.36(9) . . ?
C9D C8D Li8 83.16(11) . . ?
N2D C8D H8G 110.6(10) . . ?
C9D C8D H8G 107.4(10) . . ?
Li8 C8D H8G 78.3(10) . . ?
N2D C8D H8H 111.9(10) . . ?
C9D C8D H8H 106.7(10) . . ?
Li8 C8D H8H 167.7(10) . . ?
H8G C8D H8H 104.9(14) . . ?
C10D C9D C8D 112.78(14) . . ?
C10D C9D Li8 133.26(14) . . ?
C8D C9D Li8 62.60(10) . . ?
C10D C9D H9G 109.0 . . ?
C8D C9D H9G 109.0 . . ?
Li8 C9D H9G 116.3 . . ?
C10D C9D H9H 109.0 . . ?
C8D C9D H9H 109.0 . . ?
Li8 C9D H9H 46.9 . . ?
H9G C9D H9H 107.8 . . ?
C9D C10D H10J 109.5 . . ?
C9D C10D H10K 109.5 . . ?
H10J C10D H10K 109.5 . . ?
C9D C10D H10L 109.5 . . ?
H10J C10D H10L 109.5 . . ?
H10K C10D H10L 109.5 . . ?
N2A Li1 O1C 101.79(12) . . ?
N2A Li1 N2C 112.95(13) . . ?
O1C Li1 N2C 95.65(11) . . ?
N2A Li1 N1C 165.28(15) . . ?
O1C Li1 N1C 79.35(10) . . ?
N2C Li1 N1C 81.35(10) . . ?
N2A Li1 Li2 57.69(10) . . ?
O1C Li1 Li2 103.22(13) . . ?
N2C Li1 Li2 55.33(10) . . ?
N1C Li1 Li2 136.69(14) . . ?
N2A Li1 C8A 37.40(7) . . ?
O1C Li1 C8A 102.55(11) . . ?
N2C Li1 C8A 147.72(13) . . ?
N1C Li1 C8A 127.89(13) . . ?
Li2 Li1 C8A 94.26(12) . . ?
N2A Li1 Li4 52.04(9) . . ?
O1C Li1 Li4 51.37(8) . . ?
N2C Li1 Li4 102.20(12) . . ?
N1C Li1 Li4 130.71(13) . . ?
Li2 Li1 Li4 67.00(11) . . ?
C8A Li1 Li4 70.54(9) . . ?
N2A Li1 Si1C 132.96(12) . . ?
O1C Li1 Si1C 39.04(5) . . ?
N2C Li1 Si1C 98.86(10) . . ?
N1C Li1 Si1C 42.66(6) . . ?
Li2 Li1 Si1C 136.30(13) . . ?
C8A Li1 Si1C 112.09(11) . . ?
Li4 Li1 Si1C 88.99(10) . . ?
N2A Li1 Si2C 150.86(13) . . ?
O1C Li1 Si2C 93.98(10) . . ?
N2C Li1 Si2C 40.35(6) . . ?
N1C Li1 Si2C 42.06(6) . . ?
Li2 Li1 Si2C 95.05(11) . . ?
C8A Li1 Si2C 158.61(12) . . ?
Li4 Li1 Si2C 130.85(12) . . ?
Si1C Li1 Si2C 73.06(7) . . ?
N2A Li1 Li3 99.04(11) . . ?
O1C Li1 Li3 49.43(8) . . ?
N2C Li1 Li3 50.82(8) . . ?
N1C Li1 Li3 92.81(11) . . ?
Li2 Li1 Li3 61.72(11) . . ?
C8A Li1 Li3 128.28(12) . . ?
Li4 Li1 Li3 58.10(9) . . ?
Si1C Li1 Li3 74.63(9) . . ?
Si2C Li1 Li3 72.96(8) . . ?
N2A Li1 C9A 63.29(8) . . ?
O1C Li1 C9A 126.79(13) . . ?
N2C Li1 C9A 137.56(13) . . ?
N1C Li1 C9A 104.08(11) . . ?
Li2 Li1 C9A 107.77(12) . . ?
C8A Li1 C9A 34.28(6) . . ?
Li4 Li1 C9A 104.81(11) . . ?
Si1C Li1 C9A 113.63(10) . . ?
Si2C Li1 C9A 124.34(10) . . ?
Li3 Li1 C9A 161.86(12) . . ?
N2C Li2 O1A 102.95(12) . . ?
N2C Li2 N2A 114.11(13) . . ?
O1A Li2 N2A 95.13(11) . . ?
N2C Li2 N1A 163.40(15) . . ?
O1A Li2 N1A 79.92(10) . . ?
N2A Li2 N1A 81.58(10) . . ?
N2C Li2 Li1 57.94(10) . . ?
O1A Li2 Li1 104.02(13) . . ?
N2A Li2 Li1 56.25(10) . . ?
N1A Li2 Li1 137.77(14) . . ?
N2C Li2 C8C 37.81(7) . . ?
O1A Li2 C8C 106.05(12) . . ?
N2A Li2 C8C 147.56(13) . . ?
N1A Li2 C8C 125.60(13) . . ?
Li1 Li2 C8C 94.26(11) . . ?
N2C Li2 Li3 53.67(9) . . ?
O1A Li2 Li3 50.96(8) . . ?
N2A Li2 Li3 102.46(12) . . ?
N1A Li2 Li3 130.83(13) . . ?
Li1 Li2 Li3 67.89(11) . . ?
C8C Li2 Li3 74.21(10) . . ?
N2C Li2 Si1A 133.24(13) . . ?
O1A Li2 Si1A 39.30(5) . . ?
N2A Li2 Si1A 98.92(10) . . ?
N1A Li2 Si1A 43.05(6) . . ?
Li1 Li2 Si1A 137.82(13) . . ?
C8C Li2 Si1A 113.08(11) . . ?
Li3 Li2 Si1A 88.61(10) . . ?
N2C Li2 Si2A 150.69(13) . . ?
O1A Li2 Si2A 95.46(10) . . ?
N2A Li2 Si2A 40.67(6) . . ?
N1A Li2 Si2A 42.44(6) . . ?
Li1 Li2 Si2A 95.73(11) . . ?
C8C Li2 Si2A 153.27(12) . . ?
Li3 Li2 Si2A 132.48(12) . . ?
Si1A Li2 Si2A 74.33(7) . . ?
N2C Li2 Li4 100.61(12) . . ?
O1A Li2 Li4 49.85(8) . . ?
N2A Li2 Li4 50.04(8) . . ?
N1A Li2 Li4 93.70(11) . . ?
Li1 Li2 Li4 62.38(11) . . ?
C8C Li2 Li4 132.07(12) . . ?
Li3 Li2 Li4 58.53(9) . . ?
Si1A Li2 Li4 75.53(9) . . ?
Si2A Li2 Li4 74.20(8) . . ?
N2C Li2 C9C 62.01(8) . . ?
O1A Li2 C9C 132.39(13) . . ?
N2A Li2 C9C 132.48(13) . . ?
N1A Li2 C9C 103.81(11) . . ?
Li1 Li2 C9C 103.43(12) . . ?
C8C Li2 C9C 33.81(6) . . ?
Li3 Li2 C9C 107.82(11) . . ?
Si1A Li2 C9C 117.28(10) . . ?
Si2A Li2 C9C 119.50(10) . . ?
Li4 Li2 C9C 162.48(12) . . ?
N2C Li2 H8F 54.3(4) . . ?
O1A Li2 H8F 86.5(4) . . ?
N2A Li2 H8F 168.3(4) . . ?
N1A Li2 H8F 110.1(4) . . ?
Li1 Li2 H8F 112.1(4) . . ?
C8C Li2 H8F 23.5(4) . . ?
Li3 Li2 H8F 69.6(4) . . ?
Si1A Li2 H8F 89.7(4) . . ?
Si2A Li2 H8F 150.8(4) . . ?
Li4 Li2 H8F 126.0(4) . . ?
C9C Li2 H8F 47.1(4) . . ?
O1D Li3 O1A 96.74(11) . . ?
O1D Li3 O1C 94.13(11) . . ?
O1A Li3 O1C 103.32(11) . . ?
O1D Li3 N2C 160.32(14) . . ?
O1A Li3 N2C 99.13(11) . . ?
O1C Li3 N2C 93.45(11) . . ?
O1D Li3 Li4 97.90(11) . . ?
O1A Li3 Li4 51.90(8) . . ?
O1C Li3 Li4 51.43(8) . . ?
N2C Li3 Li4 101.02(11) . . ?
O1D Li3 Li2 147.76(13) . . ?
O1A Li3 Li2 51.05(8) . . ?
O1C Li3 Li2 92.59(11) . . ?
N2C Li3 Li2 49.66(8) . . ?
Li4 Li3 Li2 62.83(10) . . ?
O1D Li3 Li6 50.04(8) . . ?
O1A Li3 Li6 47.80(8) . . ?
O1C Li3 Li6 94.89(11) . . ?
N2C Li3 Li6 146.93(13) . . ?
Li4 Li3 Li6 61.18(9) . . ?
Li2 Li3 Li6 97.98(11) . . ?
O1D Li3 Li5 48.44(8) . . ?
O1A Li3 Li5 94.80(11) . . ?
O1C Li3 Li5 47.33(8) . . ?
N2C Li3 Li5 140.58(13) . . ?
Li4 Li3 Li5 60.53(10) . . ?
Li2 Li3 Li5 123.18(12) . . ?
Li6 Li3 Li5 57.90(9) . . ?
O1D Li3 Li1 142.74(14) . . ?
O1A Li3 Li1 89.90(10) . . ?
O1C Li3 Li1 48.79(8) . . ?
N2C Li3 Li1 49.09(8) . . ?
Li4 Li3 Li1 58.48(9) . . ?
Li2 Li3 Li1 50.39(9) . . ?
Li6 Li3 Li1 119.52(12) . . ?
Li5 Li3 Li1 94.57(11) . . ?
O1D Li3 Si1D 30.36(5) . . ?
O1A Li3 Si1D 105.04(10) . . ?
O1C Li3 Si1D 119.22(11) . . ?
N2C Li3 Si1D 132.34(11) . . ?
Li4 Li3 Si1D 126.23(11) . . ?
Li2 Li3 Si1D 145.65(12) . . ?
Li6 Li3 Si1D 68.65(8) . . ?
Li5 Li3 Si1D 77.61(8) . . ?
Li1 Li3 Si1D 163.55(11) . . ?
O1D Li3 Si2C 135.02(11) . . ?
O1A Li3 Si2C 128.17(11) . . ?
O1C Li3 Si2C 79.34(8) . . ?
N2C Li3 Si2C 30.14(5) . . ?
Li4 Li3 Si2C 111.03(10) . . ?
Li2 Li3 Si2C 77.22(8) . . ?
Li6 Li3 Si2C 172.21(11) . . ?
Li5 Li3 Si2C 119.53(10) . . ?
Li1 Li3 Si2C 52.70(7) . . ?
Si1D Li3 Si2C 118.70(8) . . ?
O1D Li3 Si1C 98.42(10) . . ?
O1A Li3 Si1C 127.90(11) . . ?
O1C Li3 Si1C 26.24(4) . . ?
N2C Li3 Si1C 80.85(8) . . ?
Li4 Li3 Si1C 76.73(9) . . ?
Li2 Li3 Si1C 101.40(10) . . ?
Li6 Li3 Si1C 117.47(10) . . ?
Li5 Li3 Si1C 61.74(7) . . ?
Li1 Li3 Si1C 51.04(7) . . ?
Si1D Li3 Si1C 112.87(8) . . ?
Si2C Li3 Si1C 58.37(4) . . ?
O1B Li4 O1C 97.15(11) . . ?
O1B Li4 O1A 95.19(11) . . ?
O1C Li4 O1A 102.72(11) . . ?
O1B Li4 N2A 157.87(14) . . ?
O1C Li4 N2A 100.27(11) . . ?
O1A Li4 N2A 94.18(11) . . ?
O1B Li4 Li3 99.03(12) . . ?
O1C Li4 Li3 51.88(8) . . ?
O1A Li4 Li3 50.85(8) . . ?
N2A Li4 Li3 102.43(12) . . ?
O1B Li4 Li1 148.28(14) . . ?
O1C Li4 Li1 51.13(8) . . ?
O1A Li4 Li1 92.82(11) . . ?
N2A Li4 Li1 50.71(8) . . ?
Li3 Li4 Li1 63.42(10) . . ?
O1B Li4 Li5 50.34(8) . . ?
O1C Li4 Li5 47.96(8) . . ?
O1A Li4 Li5 95.06(11) . . ?
N2A Li4 Li5 148.18(13) . . ?
Li3 Li4 Li5 61.81(10) . . ?
Li1 Li4 Li5 98.42(11) . . ?
O1B Li4 Li6 49.00(8) . . ?
O1C Li4 Li6 95.17(11) . . ?
O1A Li4 Li6 47.67(8) . . ?
N2A Li4 Li6 141.36(13) . . ?
Li3 Li4 Li6 61.15(9) . . ?
Li1 Li4 Li6 124.42(12) . . ?
Li5 Li4 Li6 58.28(9) . . ?
O1B Li4 Li2 144.04(14) . . ?
O1C Li4 Li2 89.85(10) . . ?
O1A Li4 Li2 48.95(8) . . ?
N2A Li4 Li2 49.89(8) . . ?
Li3 Li4 Li2 58.64(9) . . ?
Li1 Li4 Li2 50.62(9) . . ?
Li5 Li4 Li2 120.28(12) . . ?
Li6 Li4 Li2 95.36(11) . . ?
O1B Li4 Si1B 29.69(5) . . ?
O1C Li4 Si1B 106.81(10) . . ?
O1A Li4 Si1B 118.81(11) . . ?
N2A Li4 Si1B 130.04(11) . . ?
Li3 Li4 Si1B 127.35(11) . . ?
Li1 Li4 Si1B 146.43(12) . . ?
Li5 Li4 Si1B 69.67(8) . . ?
Li6 Li4 Si1B 77.06(8) . . ?
Li2 Li4 Si1B 162.12(11) . . ?
O1B Li4 Si2A 134.79(11) . . ?
O1C Li4 Si2A 127.95(11) . . ?
O1A Li4 Si2A 79.44(8) . . ?
N2A Li4 Si2A 29.17(5) . . ?
Li3 Li4 Si2A 110.67(10) . . ?
Li1 Li4 Si2A 76.87(8) . . ?
Li5 Li4 Si2A 172.47(11) . . ?
Li6 Li4 Si2A 119.45(10) . . ?
Li2 Li4 Si2A 52.19(7) . . ?
Si1B Li4 Si2A 117.46(8) . . ?
O1C Li5 O1D 96.35(12) . . ?
O1C Li5 O1B 96.43(11) . . ?
O1D Li5 O1B 101.45(12) . . ?
O1C Li5 N2B 158.13(15) . . ?
O1D Li5 N2B 100.79(11) . . ?
O1B Li5 N2B 93.39(11) . . ?
O1C Li5 Li6 99.58(12) . . ?
O1D Li5 Li6 51.42(8) . . ?
O1B Li5 Li6 50.04(8) . . ?
N2B Li5 Li6 101.71(11) . . ?
O1C Li5 Li7 147.87(14) . . ?
O1D Li5 Li7 51.62(9) . . ?
O1B Li5 Li7 93.07(11) . . ?
N2B Li5 Li7 50.22(8) . . ?
Li6 Li5 Li7 64.19(10) . . ?
O1C Li5 Li4 50.47(8) . . ?
O1D Li5 Li4 94.99(11) . . ?
O1B Li5 Li4 47.09(8) . . ?
N2B Li5 Li4 139.86(13) . . ?
Li6 Li5 Li4 61.19(10) . . ?
Li7 Li5 Li4 125.19(13) . . ?
O1C Li5 Li3 50.20(8) . . ?
O1D Li5 Li3 47.84(8) . . ?
O1B Li5 Li3 93.09(11) . . ?
N2B Li5 Li3 148.63(13) . . ?
Li6 Li5 Li3 60.73(10) . . ?
Li7 Li5 Li3 98.78(12) . . ?
Li4 Li5 Li3 57.66(9) . . ?
O1C Li5 Li8 145.73(13) . . ?
O1D Li5 Li8 88.75(11) . . ?
O1B Li5 Li8 49.47(8) . . ?
N2B Li5 Li8 48.87(8) . . ?
Li6 Li5 Li8 58.11(9) . . ?
Li7 Li5 Li8 50.05(9) . . ?
Li4 Li5 Li8 95.39(11) . . ?
Li3 Li5 Li8 118.67(12) . . ?
O1C Li5 Si1C 28.95(5) . . ?
O1D Li5 Si1C 103.00(10) . . ?
O1B Li5 Si1C 121.57(11) . . ?
N2B Li5 Si1C 131.79(11) . . ?
Li6 Li5 Si1C 125.87(11) . . ?
Li7 Li5 Si1C 142.40(11) . . ?
Li4 Li5 Si1C 78.50(8) . . ?
Li3 Li5 Si1C 67.72(8) . . ?
Li8 Li5 Si1C 167.10(12) . . ?
O1C Li5 Si2B 134.08(12) . . ?
O1D Li5 Si2B 129.52(11) . . ?
O1B Li5 Si2B 78.48(8) . . ?
N2B Li5 Si2B 30.44(5) . . ?
Li6 Li5 Si2B 110.22(10) . . ?
Li7 Li5 Si2B 77.91(8) . . ?
Li4 Li5 Si2B 117.06(10) . . ?
Li3 Li5 Si2B 170.67(11) . . ?
Li8 Li5 Si2B 52.59(7) . . ?
Si1C Li5 Si2B 120.10(8) . . ?
O1A Li6 O1B 95.78(11) . . ?
O1A Li6 O1D 96.42(11) . . ?
O1B Li6 O1D 101.09(11) . . ?
O1A Li6 N2D 158.81(15) . . ?
O1B Li6 N2D 101.00(12) . . ?
O1D Li6 N2D 92.95(10) . . ?
O1A Li6 Li8 147.72(14) . . ?
O1B Li6 Li8 51.94(9) . . ?
O1D Li6 Li8 91.27(11) . . ?
N2D Li6 Li8 50.42(9) . . ?
O1A Li6 Li5 99.09(11) . . ?
O1B Li6 Li5 51.21(8) . . ?
O1D Li6 Li5 49.89(8) . . ?
N2D Li6 Li5 101.48(11) . . ?
Li8 Li6 Li5 62.91(10) . . ?
O1A Li6 Li3 49.53(8) . . ?
O1B Li6 Li3 94.38(11) . . ?
O1D Li6 Li3 47.99(8) . . ?
N2D Li6 Li3 140.34(13) . . ?
Li8 Li6 Li3 124.09(12) . . ?
Li5 Li6 Li3 61.37(10) . . ?
O1A Li6 Li4 50.39(8) . . ?
O1B Li6 Li4 46.90(8) . . ?
O1D Li6 Li4 93.43(11) . . ?
N2D Li6 Li4 147.90(13) . . ?
Li8 Li6 Li4 98.00(12) . . ?
Li5 Li6 Li4 60.53(9) . . ?
Li3 Li6 Li4 57.66(9) . . ?
O1A Li6 Li7 144.93(13) . . ?
O1B Li6 Li7 89.57(11) . . ?
O1D Li6 Li7 48.64(8) . . ?
N2D Li6 Li7 48.77(8) . . ?
Li8 Li6 Li7 49.66(9) . . ?
Li5 Li6 Li7 58.43(9) . . ?
Li3 Li6 Li7 95.58(11) . . ?
Li4 Li6 Li7 118.80(12) . . ?
O1A Li6 Si1A 29.16(5) . . ?
O1B Li6 Si1A 103.20(10) . . ?
O1D Li6 Si1A 121.49(11) . . ?
N2D Li6 Si1A 132.14(11) . . ?
Li8 Li6 Si1A 144.11(11) . . ?
Li5 Li6 Si1A 125.83(11) . . ?
Li3 Li6 Si1A 77.66(8) . . ?
Li4 Li6 Si1A 68.19(8) . . ?
Li7 Li6 Si1A 165.87(11) . . ?
O1A Li6 Si2D 134.42(12) . . ?
O1B Li6 Si2D 129.71(11) . . ?
O1D Li6 Si2D 79.41(8) . . ?
N2D Li6 Si2D 30.02(5) . . ?
Li8 Li6 Si2D 77.80(9) . . ?
Li5 Li6 Si2D 111.06(10) . . ?
Li3 Li6 Si2D 118.56(10) . . ?
Li4 Li6 Si2D 171.53(11) . . ?
Li7 Li6 Si2D 52.92(7) . . ?
Si1A Li6 Si2D 119.41(8) . . ?
O1A Li6 Si1D 99.59(9) . . ?
O1B Li6 Si1D 125.94(11) . . ?
O1D Li6 Si1D 26.02(4) . . ?
N2D Li6 Si1D 80.93(8) . . ?
Li8 Li6 Si1D 100.90(9) . . ?
Li5 Li6 Si1D 75.22(8) . . ?
Li3 Li6 Si1D 60.68(7) . . ?
Li4 Li6 Si1D 115.47(10) . . ?
Li7 Li6 Si1D 51.34(7) . . ?
Si1A Li6 Si1D 114.98(8) . . ?
Si2D Li6 Si1D 58.88(4) . . ?
N2B Li7 O1D 101.07(12) . . ?
N2B Li7 N2D 112.53(12) . . ?
O1D Li7 N2D 92.69(11) . . ?
N2B Li7 N1D 167.90(14) . . ?
O1D Li7 N1D 77.25(9) . . ?
N2D Li7 N1D 79.56(10) . . ?
N2B Li7 Li8 56.89(10) . . ?
O1D Li7 Li8 100.17(13) . . ?
N2D Li7 Li8 55.70(10) . . ?
N1D Li7 Li8 135.17(14) . . ?
N2B Li7 C8B 36.42(6) . . ?
O1D Li7 C8B 103.22(11) . . ?
N2D Li7 C8B 146.95(13) . . ?
N1D Li7 C8B 131.88(12) . . ?
Li8 Li7 C8B 92.65(12) . . ?
N2B Li7 Li5 52.90(9) . . ?
O1D Li7 Li5 49.23(8) . . ?
N2D Li7 Li5 100.99(12) . . ?
N1D Li7 Li5 126.47(13) . . ?
Li8 Li7 Li5 66.61(11) . . ?
C8B Li7 Li5 70.23(9) . . ?
N2B Li7 Si1D 132.06(12) . . ?
O1D Li7 Si1D 38.47(5) . . ?
N2D Li7 Si1D 97.15(10) . . ?
N1D Li7 Si1D 41.84(5) . . ?
Li8 Li7 Si1D 133.42(13) . . ?
C8B Li7 Si1D 113.39(10) . . ?
Li5 Li7 Si1D 86.02(10) . . ?
N2B Li7 Si2D 150.42(12) . . ?
O1D Li7 Si2D 92.27(10) . . ?
N2D Li7 Si2D 39.84(6) . . ?
N1D Li7 Si2D 41.33(5) . . ?
Li8 Li7 Si2D 95.00(11) . . ?
C8B Li7 Si2D 161.23(12) . . ?
Li5 Li7 Si2D 128.52(11) . . ?
Si1D Li7 Si2D 72.76(7) . . ?
N2B Li7 Li6 98.18(11) . . ?
O1D Li7 Li6 47.82(8) . . ?
N2D Li7 Li6 49.29(8) . . ?
N1D Li7 Li6 89.55(10) . . ?
Li8 Li7 Li6 60.49(10) . . ?
C8B Li7 Li6 126.90(12) . . ?
Li5 Li7 Li6 57.38(9) . . ?
Si1D Li7 Li6 73.10(8) . . ?
Si2D Li7 Li6 71.56(8) . . ?
N2D Li8 N2B 115.63(13) . . ?
N2D Li8 O1B 102.35(12) . . ?
N2B Li8 O1B 95.62(11) . . ?
N2D Li8 N1B 161.65(14) . . ?
N2B Li8 N1B 82.16(10) . . ?
O1B Li8 N1B 79.07(10) . . ?
N2D Li8 Li7 58.54(10) . . ?
N2B Li8 Li7 57.15(10) . . ?
O1B Li8 Li7 104.62(13) . . ?
N1B Li8 Li7 139.27(14) . . ?
N2D Li8 C8D 37.68(6) . . ?
N2B Li8 C8D 147.92(14) . . ?
O1B Li8 C8D 106.53(11) . . ?
N1B Li8 C8D 124.12(12) . . ?
Li7 Li8 C8D 94.25(12) . . ?
N2D Li8 Li6 53.34(9) . . ?
N2B Li8 Li6 104.97(12) . . ?
O1B Li8 Li6 50.40(8) . . ?
N1B Li8 Li6 129.19(13) . . ?
Li7 Li8 Li6 69.85(11) . . ?
C8D Li8 Li6 73.97(10) . . ?
N2D Li8 Si1B 131.08(12) . . ?
N2B Li8 Si1B 100.21(11) . . ?
O1B Li8 Si1B 39.07(5) . . ?
N1B Li8 Si1B 42.74(6) . . ?
Li7 Li8 Si1B 139.15(13) . . ?
C8D Li8 Si1B 111.65(10) . . ?
Li6 Li8 Si1B 87.05(10) . . ?
N2D Li8 Si2B 153.88(12) . . ?
N2B Li8 Si2B 40.70(6) . . ?
O1B Li8 Si2B 92.71(10) . . ?
N1B Li8 Si2B 42.23(6) . . ?
Li7 Li8 Si2B 97.22(11) . . ?
C8D Li8 Si2B 154.31(12) . . ?
Li6 Li8 Si2B 131.64(12) . . ?
Si1B Li8 Si2B 73.05(7) . . ?
N2D Li8 Li5 100.50(12) . . ?
N2B Li8 Li5 51.63(8) . . ?
O1B Li8 Li5 49.13(8) . . ?
N1B Li8 Li5 94.19(11) . . ?
Li7 Li8 Li5 63.33(11) . . ?
C8D Li8 Li5 132.17(13) . . ?
Li6 Li8 Li5 58.97(10) . . ?
Si1B Li8 Li5 75.96(9) . . ?
Si2B Li8 Li5 73.41(9) . . ?
N2D Li8 C9D 63.10(8) . . ?
N2B Li8 C9D 131.64(13) . . ?
O1B Li8 C9D 132.69(12) . . ?
N1B Li8 C9D 102.26(10) . . ?
Li7 Li8 C9D 103.68(12) . . ?
C8D Li8 C9D 34.24(6) . . ?
Li6 Li8 C9D 108.12(11) . . ?
Si1B Li8 C9D 115.60(10) . . ?
Si2B Li8 C9D 120.23(10) . . ?
Li5 Li8 C9D 163.49(13) . . ?

loop_
_geom_bond_atom_site_label_1
_geom_bond_atom_site_label_2
_geom_bond_distance
_geom_bond_site_symmetry_2
_geom_bond_publ_flag
Si1A O1A 1.6188(10) . ?
Si1A N1A 1.7658(13) . ?
Si1A C1A 1.8656(17) . ?
Si1A C2A 1.8701(17) . ?
Si1A Li2 2.554(3) . ?
Si1A Li6 3.026(2) . ?
O1A Li6 1.975(3) . ?
O1A Li3 2.028(3) . ?
O1A Li2 2.030(3) . ?
O1A Li4 2.058(3) . ?
C1A H1AA 0.9800 . ?
C1A H1AB 0.9800 . ?
C1A H1AC 0.9800 . ?
C2A H2AA 0.9800 . ?
C2A H2AB 0.9800 . ?
C2A H2AC 0.9800 . ?
N1A C3A 1.4943(18) . ?
N1A Si2A 1.7754(13) . ?
N1A Li2 2.145(3) . ?
C3A C4A 1.524(2) . ?
C3A H3AA 0.9900 . ?
C3A H3AB 0.9900 . ?
C4A C5A 1.528(2) . ?
C4A H4AA 0.9900 . ?
C4A H4AB 0.9900 . ?
C5A H5AA 0.9800 . ?
C5A H5AB 0.9800 . ?
C5A H5AC 0.9800 . ?
Si2A N2A 1.7037(12) . ?
Si2A C6A 1.8769(16) . ?
Si2A C7A 1.8780(16) . ?
Si2A Li2 2.611(3) . ?
Si2A Li4 3.180(2) . ?
C6A H6AA 0.9800 . ?
C6A H6AB 0.9800 . ?
C6A H6AC 0.9800 . ?
C7A H7AA 0.9800 . ?
C7A H7AB 0.9800 . ?
C7A H7AC 0.9800 . ?
N2A C8A 1.482(2) . ?
N2A Li1 2.032(3) . ?
N2A Li2 2.066(3) . ?
N2A Li4 2.070(3) . ?
C8A C9A 1.534(2) . ?
C8A Li1 2.434(3) . ?
C8A H8A 0.994(18) . ?
C8A H8B 0.985(17) . ?
C9A C10A 1.519(2) . ?
C9A Li1 2.700(3) . ?
C9A H9A 0.9900 . ?
C9A H9B 0.9900 . ?
C10A H10A 0.9800 . ?
C10A H10B 0.9800 . ?
C10A H10C 0.9800 . ?
Si1B O1B 1.6186(10) . ?
Si1B N1B 1.7602(13) . ?
Si1B C2B 1.8645(17) . ?
Si1B C1B 1.8685(18) . ?
Si1B Li8 2.566(3) . ?
Si1B Li4 2.988(3) . ?
O1B Li4 1.941(3) . ?
O1B Li6 2.006(3) . ?
O1B Li5 2.040(3) . ?
O1B Li8 2.050(3) . ?
C1B H1BA 0.9800 . ?
C1B H1BB 0.9800 . ?
C1B H1BC 0.9800 . ?
C2B H2BA 0.9800 . ?
C2B H2BB 0.9800 . ?
C2B H2BC 0.9800 . ?
N1B C3B 1.4901(18) . ?
N1B Si2B 1.7713(13) . ?
N1B Li8 2.139(3) . ?
C3B C4B 1.520(2) . ?
C3B H3BA 0.9900 . ?
C3B H3BB 0.9900 . ?
C4B C5B 1.522(2) . ?
C4B H4BA 0.9900 . ?
C4B H4BB 0.9900 . ?
C5B H5BD 0.9800 . ?
C5B H5BE 0.9800 . ?
C5B H5BF 0.9800 . ?
Si2B N2B 1.7086(13) . ?
Si2B C7B 1.8732(17) . ?
Si2B C6B 1.8771(18) . ?
Si2B Li8 2.619(3) . ?
Si2B Li5 3.160(3) . ?
C6B H5BA 0.9800 . ?
C6B H5BB 0.9800 . ?
C6B H5BC 0.9800 . ?
C7B H6BA 0.9800 . ?
C7B H6BB 0.9800 . ?
C7B H6BC 0.9800 . ?
N2B C8B 1.4793(18) . ?
N2B Li8 2.043(3) . ?
N2B Li7 2.050(3) . ?
N2B Li5 2.127(3) . ?
C8B C9B 1.523(2) . ?
C8B Li7 2.491(3) . ?
C8B H8C 0.976(17) . ?
C8B H8D 0.994(18) . ?
C9B C10B 1.526(2) . ?
C9B H9C 0.9900 . ?
C9B H9D 0.9900 . ?
C10B H10D 0.9800 . ?
C10B H10E 0.9800 . ?
C10B H10F 0.9800 . ?
Si1C O1C 1.6202(10) . ?
Si1C N1C 1.7621(13) . ?
Si1C C1C 1.8678(16) . ?
Si1C C2C 1.8698(17) . ?
Si1C Li1 2.572(3) . ?
Si1C Li5 3.035(2) . ?
Si1C Li3 3.189(3) . ?
O1C Li5 1.973(3) . ?
O1C Li1 2.042(3) . ?
O1C Li4 2.049(3) . ?
O1C Li3 2.062(3) . ?
C1C H1CA 0.9800 . ?
C1C H1CB 0.9800 . ?
C1C H1CC 0.9800 . ?
C2C H2CA 0.9800 . ?
C2C H2CB 0.9800 . ?
C2C H2CC 0.9800 . ?
N1C C3C 1.4892(18) . ?
N1C Si2C 1.7730(13) . ?
N1C Li1 2.151(3) . ?
C3C C4C 1.523(2) . ?
C3C H3CA 0.9900 . ?
C3C H3CB 0.9900 . ?
C4C C5C 1.524(2) . ?
C4C H4CA 0.9900 . ?
C4C H4CB 0.9900 . ?
C5C H5CA 0.9800 . ?
C5C H5CB 0.9800 . ?
C5C H5CC 0.9800 . ?
Si2C N2C 1.7040(12) . ?
Si2C C6C 1.8725(16) . ?
Si2C C7C 1.8793(16) . ?
Si2C Li1 2.630(3) . ?
Si2C Li3 3.161(2) . ?
C6C H6CA 0.9800 . ?
C6C H6CB 0.9800 . ?
C6C H6CC 0.9800 . ?
C7C H7CA 0.9800 . ?
C7C H7CB 0.9800 . ?
C7C H7CC 0.9800 . ?
N2C C8C 1.4755(19) . ?
N2C Li2 2.000(3) . ?
N2C Li1 2.061(3) . ?
N2C Li3 2.114(3) . ?
C8C C9C 1.536(2) . ?
C8C Li2 2.401(3) . ?
C8C H8E 1.027(17) . ?
C8C H8F 0.967(17) . ?
C9C C10C 1.513(2) . ?
C9C Li2 2.752(3) . ?
C9C H9E 0.9900 . ?
C9C H9F 0.9900 . ?
C10C H10G 0.9800 . ?
C10C H10H 0.9800 . ?
C10C H10I 0.9800 . ?
Si1D O1D 1.6168(10) . ?
Si1D N1D 1.7569(13) . ?
Si1D C1D 1.8627(17) . ?
Si1D C2D 1.8725(16) . ?
Si1D Li7 2.598(3) . ?
Si1D Li3 2.980(2) . ?
Si1D Li6 3.184(2) . ?
O1D Li3 1.984(3) . ?
O1D Li5 2.003(3) . ?
O1D Li6 2.047(3) . ?
O1D Li7 2.073(3) . ?
C1D H1DA 0.9800 . ?
C1D H1DB 0.9800 . ?
C1D H1DC 0.9800 . ?
C2D H2DA 0.9800 . ?
C2D H2DB 0.9800 . ?
C2D H2DC 0.9800 . ?
N1D C3D 1.4966(18) . ?
N1D Si2D 1.7690(12) . ?
N1D Li7 2.224(3) . ?
C3D C4D 1.517(2) . ?
C3D H3DA 0.9900 . ?
C3D H3DB 0.9900 . ?
C4D C5D 1.528(2) . ?
C4D H4DA 0.9900 . ?
C4D H4DB 0.9900 . ?
C5D H5DA 0.9800 . ?
C5D H5DB 0.9800 . ?
C5D H5DC 0.9800 . ?
Si2D N2D 1.7022(13) . ?
Si2D C6D 1.8731(18) . ?
Si2D C7D 1.8753(17) . ?
Si2D Li7 2.656(3) . ?
Si2D Li6 3.158(3) . ?
C6D H6DA 0.9800 . ?
C6D H6DB 0.9800 . ?
C6D H6DC 0.9800 . ?
C7D H7DA 0.9800 . ?
C7D H7DB 0.9800 . ?
C7D H7DC 0.9800 . ?
N2D C8D 1.4820(18) . ?
N2D Li8 2.019(3) . ?
N2D Li7 2.084(3) . ?
N2D Li6 2.101(3) . ?
C8D C9D 1.533(2) . ?
C8D Li8 2.419(3) . ?
C8D H8G 0.977(17) . ?
C8D H8H 0.997(17) . ?
C9D C10D 1.525(2) . ?
C9D Li8 2.705(3) . ?
C9D H9G 0.9900 . ?
C9D H9H 0.9900 . ?
C10D H10J 0.9800 . ?
C10D H10K 0.9800 . ?
C10D H10L 0.9800 . ?
Li1 Li2 2.234(4) . ?
Li1 Li4 2.561(4) . ?
Li1 Li3 2.686(4) . ?
Li2 Li3 2.553(4) . ?
Li2 Li4 2.660(4) . ?
Li2 H8F 2.337(17) . ?
Li3 Li4 2.550(3) . ?
Li3 Li6 2.644(3) . ?
Li3 Li5 2.660(4) . ?
Li4 Li5 2.628(3) . ?
Li4 Li6 2.645(4) . ?
Li5 Li6 2.567(4) . ?
Li5 Li7 2.597(4) . ?
Li5 Li8 2.667(3) . ?
Li6 Li8 2.544(4) . ?
Li6 Li7 2.744(4) . ?
Li7 Li8 2.228(4) . ?
